data_7011439
loop_
_publ_author_name
'Browne, Julian M. W.'
'Wikaira, Jan'
'Fitchett, Christopher M.'
'Hartshorn, Richard M.'

_publ_section_title
;
 Polydentate ligand construction: intramolecular condensation reactions
 in the synthesis of imine-containing ligands
;
_journal_issue 10
_journal_name_full 'Journal of the Chemical Society, Dalton Transactions'
_journal_page_first 2227
_journal_paper_doi 10.1039/b111556a
_journal_year 2002
_chemical_formula_sum 'C13 H26 Cl4 Co N5 O6 Zn'
_chemical_formula_weight 614.49
_chemical_name_systematic
; 
? 
;
_space_group_IT_number 33
_symmetry_cell_setting orthorhombic
_symmetry_space_group_name_Hall 'P 2c -2n'
_symmetry_space_group_name_H-M 'P n a 21'
_atom_sites_solution_hydrogens geom
_atom_sites_solution_primary direct
_atom_sites_solution_secondary difmap
_audit_creation_method SHELXL-97
_cell_angle_alpha 90.00
_cell_angle_beta 90.00
_cell_angle_gamma 90.00
_cell_formula_units_Z 4
_cell_length_a 14.131(5)
_cell_length_b 9.479(3)
_cell_length_c 17.514(6)
_cell_measurement_temperature 168(2)
_cell_volume 2346.0(14)
_computing_cell_refinement 'Bruker SMART'
_computing_data_collection 'Bruker SMART'
_computing_data_reduction 'Bruker SAINT'
_computing_molecular_graphics 'Bruker SHELXTL'
_computing_publication_material 'Bruker SHELXTL'
_computing_structure_refinement 'SHELXL-97 (Sheldrick, 1997)'
_computing_structure_solution 'SHELXS-97 (Sheldrick, 1990)'
_diffrn_ambient_temperature 168(2)
_diffrn_measured_fraction_theta_full 0.995
_diffrn_measured_fraction_theta_max 0.995
_diffrn_measurement_device_type 'CCD area detector'
_diffrn_measurement_method 'phi and omega scans'
_diffrn_radiation_monochromator graphite
_diffrn_radiation_source 'fine-focus sealed tube'
_diffrn_radiation_type MoK\a
_diffrn_radiation_wavelength 0.71073
_diffrn_reflns_av_R_equivalents 0.0274
_diffrn_reflns_av_sigmaI/netI 0.0160
_diffrn_reflns_limit_h_max 17
_diffrn_reflns_limit_h_min -17
_diffrn_reflns_limit_k_max 11
_diffrn_reflns_limit_k_min -9
_diffrn_reflns_limit_l_max 21
_diffrn_reflns_limit_l_min -21
_diffrn_reflns_number 26513
_diffrn_reflns_theta_full 26.39
_diffrn_reflns_theta_max 26.39
_diffrn_reflns_theta_min 2.33
_exptl_absorpt_coefficient_mu 2.224
_exptl_absorpt_correction_T_max 1.0000
_exptl_absorpt_correction_T_min 0.7754
_exptl_absorpt_correction_type multi-scan
_exptl_absorpt_process_details 'Blessing Acta Cryst. (1995)A51 33-38'
_exptl_crystal_colour orange
_exptl_crystal_density_diffrn 1.740
_exptl_crystal_density_meas 0
_exptl_crystal_density_method 'not measured'
_exptl_crystal_description plate
_exptl_crystal_F_000 1248
_exptl_crystal_size_max 0.60
_exptl_crystal_size_mid 0.56
_exptl_crystal_size_min 0.08
_refine_diff_density_max 0.827
_refine_diff_density_min -0.572
_refine_diff_density_rms 0.062
_refine_ls_abs_structure_details 'Flack H D (1983), Acta Cryst. A39, 876-881'
_refine_ls_abs_structure_Flack 0.029(12)
_refine_ls_extinction_method none
_refine_ls_goodness_of_fit_ref 1.057
_refine_ls_hydrogen_treatment mixed
_refine_ls_matrix_type full
_refine_ls_number_parameters 301
_refine_ls_number_reflns 4746
_refine_ls_number_restraints 1
_refine_ls_restrained_S_all 1.057
_refine_ls_R_factor_all 0.0295
_refine_ls_R_factor_gt 0.0280
_refine_ls_shift/su_max 0.001
_refine_ls_shift/su_mean 0.000
_refine_ls_structure_factor_coef Fsqd
_refine_ls_weighting_details 'calc w=1/[\s^2^(Fo^2^)+(0.0439P)^2^+1.6735P] where P=(Fo^2^+2Fc^2^)/3'
_refine_ls_weighting_scheme calc
_refine_ls_wR_factor_gt 0.0740
_refine_ls_wR_factor_ref 0.0747
_reflns_number_gt 4547
_reflns_number_total 4746
_reflns_threshold_expression >2sigma(I)
_cod_data_source_file b111556a.txt
_cod_data_source_block jmbi
_cod_depositor_comments
;
The following automatic conversions were performed:
'_symmetry_cell_setting' value 'Orthorhombic' changed to 'orthorhombic'
according to '/home/saulius/struct/CIF-dictionaries/cif_core.dic'
dictionary named 'cif_core.dic' version 2.4.1 from 2010-06-29.

Automatic conversion script
Id: cif_fix_enum 1527 2010-12-29 10:47:43Z saulius 
;
_cod_original_cell_volume 2345.9(14)
_cod_original_sg_symbol_H-M Pna21
_cod_database_code 7011439

loop_
_symmetry_equiv_pos_as_xyz
'x, y, z'
'-x, -y, z+1/2'
'x+1/2, -y+1/2, z'
'-x+1/2, y+1/2, z+1/2'

loop_
_atom_site_label
_atom_site_type_symbol
_atom_site_fract_x
_atom_site_fract_y
_atom_site_fract_z
_atom_site_U_iso_or_equiv
_atom_site_adp_type
_atom_site_occupancy
_atom_site_symmetry_multiplicity
_atom_site_calc_flag
_atom_site_refinement_flags
_atom_site_disorder_assembly
_atom_site_disorder_group
Co1 Co -0.09112(2) 0.71826(4) 0.14693(3) 0.02235(9) Uani 1 1 d . . .
O1 O -0.22541(14) 0.7358(2) 0.13027(12) 0.0248(4) Uani 1 1 d . . .
N1 N -0.10137(18) 0.5771(3) 0.07209(17) 0.0290(6) Uani 1 1 d . . .
N3 N -0.1132(2) 0.5859(3) 0.23188(17) 0.0320(6) Uani 1 1 d . . .
H3 H -0.1656 0.5302 0.2208 0.038 Uiso 1 1 calc R . .
N4 N -0.09257(18) 0.8622(3) 0.22509(16) 0.0284(6) Uani 1 1 d . . .
H4 H -0.0324 0.8689 0.2462 0.034 Uiso 1 1 calc R . .
N5 N -0.0685(2) 0.8723(3) 0.07551(16) 0.0287(5) Uani 1 1 d . . .
H5A H -0.0153 0.8535 0.0470 0.034 Uiso 1 1 calc R . .
H5B H -0.1190 0.8804 0.0427 0.034 Uiso 1 1 calc R . .
N2 N 0.04250(17) 0.6674(3) 0.1521(2) 0.0316(5) Uani 1 1 d . . .
H2 H 0.0780 0.7500 0.1539 0.038 Uiso 1 1 calc R . .
C1 C -0.2600(2) 0.6417(3) 0.08572(17) 0.0270(6) Uani 1 1 d . . .
C8 C -0.1592(2) 0.8134(4) 0.28495(19) 0.0344(7) Uani 1 1 d . . .
H8A H -0.2251 0.8158 0.2658 0.041 Uiso 1 1 calc R . .
H8B H -0.1548 0.8743 0.3307 0.041 Uiso 1 1 calc R . .
C3 C -0.0145(3) 0.4994(4) 0.0519(3) 0.0420(9) Uani 1 1 d . . .
H3A H -0.0104 0.4860 -0.0041 0.050 Uiso 1 1 calc R . .
H3B H -0.0139 0.4056 0.0768 0.050 Uiso 1 1 calc R . .
C10 C -0.0555(2) 1.0074(3) 0.1181(2) 0.0313(7) Uani 1 1 d . . .
H10A H -0.0749 1.0884 0.0860 0.038 Uiso 1 1 calc R . .
H10B H 0.0117 1.0197 0.1326 0.038 Uiso 1 1 calc R . .
C9 C -0.1165(3) 0.9991(3) 0.1883(2) 0.0328(7) Uani 1 1 d . . .
H9A H -0.1027 1.0786 0.2232 0.039 Uiso 1 1 calc R . .
H9B H -0.1844 1.0020 0.1743 0.039 Uiso 1 1 calc R . .
C2 C -0.1856(2) 0.5452(3) 0.0500(2) 0.0318(7) Uani 1 1 d . . .
C5 C 0.0593(3) 0.5878(4) 0.2234(3) 0.0423(9) Uani 1 1 d . . .
H5A' H 0.0681 0.6539 0.2666 0.051 Uiso 1 1 calc R . .
H5B' H 0.1172 0.5297 0.2184 0.051 Uiso 1 1 calc R . .
C7 C -0.1308(3) 0.6653(4) 0.3040(2) 0.0383(8) Uani 1 1 d . . .
H7A H -0.0728 0.6661 0.3356 0.046 Uiso 1 1 calc R . .
H7B H -0.1817 0.6187 0.3335 0.046 Uiso 1 1 calc R . .
C4 C 0.0679(3) 0.5890(4) 0.0803(3) 0.0418(9) Uani 1 1 d . . .
H4A H 0.1231 0.5274 0.0903 0.050 Uiso 1 1 calc R . .
H4B H 0.0860 0.6574 0.0402 0.050 Uiso 1 1 calc R . .
C6 C -0.0264(3) 0.4934(4) 0.2379(3) 0.0444(10) Uani 1 1 d . . .
H6A H -0.0291 0.4168 0.1995 0.053 Uiso 1 1 calc R . .
H6B H -0.0225 0.4504 0.2893 0.053 Uiso 1 1 calc R . .
Zn1 Zn -0.10611(3) -0.00652(4) -0.11657(3) 0.03514(10) Uani 1 1 d . . .
Cl4 Cl -0.13706(6) 0.04579(9) -0.23991(5) 0.03475(17) Uani 1 1 d . . .
Cl3 Cl -0.2424(6) -0.0302(11) -0.0459(4) 0.0424(12) Uani 0.72(7) 1 d P . .
Cl2 Cl -0.0201(9) 0.174(2) -0.0658(7) 0.0488(18) Uani 0.72(7) 1 d P . .
Cl1 Cl -0.0443(6) -0.2333(6) -0.10420(18) 0.0438(11) Uani 0.62(2) 1 d P . .
O2 O -0.34404(15) 0.6246(2) 0.07067(14) 0.0340(5) Uani 1 1 d . . .
O3 O -0.1920(2) 0.3237(3) 0.1476(2) 0.0578(7) Uani 1 1 d . . .
C11 C -0.2135(3) 0.4274(4) -0.0023(3) 0.0505(10) Uani 1 1 d . . .
H11A H -0.1563 0.3725 -0.0160 0.061 Uiso 1 1 calc R . .
H11B H -0.2396 0.4679 -0.0500 0.061 Uiso 1 1 calc R . .
C12 C -0.2853(3) 0.3298(4) 0.0320(3) 0.0607(13) Uani 1 1 d . . .
H12A H -0.3484 0.3748 0.0290 0.073 Uiso 1 1 calc R . .
H12B H -0.2876 0.2422 0.0013 0.073 Uiso 1 1 calc R . .
C13 C -0.2659(3) 0.2916(4) 0.1132(4) 0.0629(15) Uani 1 1 d . . .
O4 O -0.3353(2) 0.2209(4) 0.1458(3) 0.0819(12) Uani 1 1 d . . .
H4" H -0.3183 0.1945 0.1895 0.098 Uiso 1 1 calc R . .
Cl1A Cl -0.0040(13) -0.1942(13) -0.1162(5) 0.054(3) Uani 0.38(2) 1 d P . .
Cl3A Cl -0.233(2) -0.054(5) -0.0471(14) 0.059(5) Uani 0.28(7) 1 d P . .
Cl2A Cl -0.010(3) 0.141(4) -0.064(2) 0.052(5) Uani 0.28(7) 1 d P . .
O1W O -0.1935(5) -0.3410(4) -0.2119(3) 0.134(3) Uani 1 1 d . . .
O2W O -0.3266(6) -0.2903(16) -0.1289(6) 0.286(8) Uani 1 1 d . . .

loop_
_atom_site_aniso_label
_atom_site_aniso_U_11
_atom_site_aniso_U_22
_atom_site_aniso_U_33
_atom_site_aniso_U_23
_atom_site_aniso_U_13
_atom_site_aniso_U_12
Co1 0.01886(17) 0.02163(17) 0.02657(19) 0.00362(16) -0.00073(17) 0.00057(13)
O1 0.0225(10) 0.0256(9) 0.0262(11) 0.0002(8) -0.0001(8) 0.0010(8)
N1 0.0227(13) 0.0249(13) 0.0393(15) -0.0006(12) -0.0008(11) 0.0032(10)
N3 0.0258(14) 0.0329(15) 0.0373(15) 0.0123(12) -0.0110(11) -0.0070(11)
N4 0.0215(13) 0.0351(15) 0.0287(13) -0.0010(11) -0.0040(10) -0.0032(10)
N5 0.0290(13) 0.0282(13) 0.0289(13) 0.0024(11) 0.0037(11) 0.0012(11)
N2 0.0212(11) 0.0240(11) 0.0497(16) -0.0005(13) 0.0008(13) -0.0021(9)
C1 0.0254(15) 0.0283(15) 0.0273(16) 0.0041(12) -0.0034(12) 0.0013(12)
C8 0.0244(15) 0.0503(19) 0.0286(16) -0.0044(14) 0.0005(12) -0.0067(14)
C3 0.0283(17) 0.0340(19) 0.064(3) -0.0091(17) 0.0011(17) 0.0079(15)
C10 0.0348(17) 0.0216(14) 0.0374(17) 0.0057(12) 0.0020(14) -0.0011(13)
C9 0.0327(17) 0.0269(15) 0.0387(19) -0.0047(13) -0.0003(14) 0.0018(14)
C2 0.0291(16) 0.0301(15) 0.0361(17) -0.0023(13) -0.0029(13) 0.0010(13)
C5 0.0223(17) 0.039(2) 0.065(2) 0.0132(18) -0.0097(17) 0.0024(15)
C7 0.0330(17) 0.053(2) 0.0286(17) 0.0119(16) -0.0057(14) -0.0140(16)
C4 0.0308(18) 0.0314(18) 0.063(2) -0.0040(17) 0.0080(17) 0.0014(14)
C6 0.036(2) 0.0352(19) 0.062(3) 0.0190(17) -0.0158(17) -0.0012(16)
Zn1 0.03642(19) 0.0414(2) 0.02761(18) 0.00250(16) 0.00236(17) 0.00942(16)
Cl4 0.0310(4) 0.0450(4) 0.0283(4) 0.0052(3) 0.0017(3) -0.0011(3)
Cl3 0.0329(13) 0.057(2) 0.038(2) 0.0211(15) 0.0100(13) 0.0137(13)
Cl2 0.0480(16) 0.061(4) 0.037(2) -0.007(3) 0.0064(14) -0.014(3)
Cl1 0.047(2) 0.0438(14) 0.0404(10) -0.0006(9) -0.0006(11) 0.0169(15)
O2 0.0251(11) 0.0399(13) 0.0369(12) -0.0050(10) -0.0047(9) 0.0034(10)
O3 0.0578(17) 0.0380(13) 0.078(2) -0.0004(16) 0.0128(19) -0.0047(12)
C11 0.040(2) 0.046(2) 0.066(3) -0.027(2) -0.0078(19) 0.0072(17)
C12 0.046(2) 0.039(2) 0.097(4) -0.022(2) -0.013(2) -0.0004(18)
C13 0.044(2) 0.0267(18) 0.118(4) -0.029(2) 0.028(3) -0.0097(17)
O4 0.067(2) 0.0513(18) 0.128(4) -0.021(2) 0.029(2) -0.0269(17)
Cl1A 0.073(7) 0.049(3) 0.042(2) -0.011(2) -0.013(3) 0.031(4)
Cl3A 0.038(6) 0.070(11) 0.067(7) 0.039(6) -0.005(4) -0.002(7)
Cl2A 0.061(10) 0.052(9) 0.044(5) 0.010(6) 0.001(5) -0.022(7)
O1W 0.210(6) 0.048(2) 0.144(5) -0.014(3) -0.095(5) 0.025(3)
O2W 0.120(5) 0.493(18) 0.244(10) -0.244(12) 0.063(6) -0.122(8)

loop_
_atom_type_symbol
_atom_type_description
_atom_type_scat_dispersion_real
_atom_type_scat_dispersion_imag
_atom_type_scat_source
C C 0.0033 0.0016 'International Tables Vol C Tables 4.2.6.8 and 6.1.1.4'
H H 0.0000 0.0000 'International Tables Vol C Tables 4.2.6.8 and 6.1.1.4'
N N 0.0061 0.0033 'International Tables Vol C Tables 4.2.6.8 and 6.1.1.4'
O O 0.0106 0.0060 'International Tables Vol C Tables 4.2.6.8 and 6.1.1.4'
Cl Cl 0.1484 0.1585 'International Tables Vol C Tables 4.2.6.8 and 6.1.1.4'
Co Co 0.3494 0.9721 'International Tables Vol C Tables 4.2.6.8 and 6.1.1.4'
Zn Zn 0.2839 1.4301 'International Tables Vol C Tables 4.2.6.8 and 6.1.1.4'

loop_
_geom_angle_atom_site_label_1
_geom_angle_atom_site_label_2
_geom_angle_atom_site_label_3
_geom_angle
_geom_angle_site_symmetry_1
_geom_angle_site_symmetry_3
_geom_angle_publ_flag
N1 Co1 O1 83.09(10) . . ?
N1 Co1 N4 174.92(11) . . ?
O1 Co1 N4 92.06(10) . . ?
N1 Co1 N5 95.65(13) . . ?
O1 Co1 N5 89.98(10) . . ?
N4 Co1 N5 85.83(11) . . ?
N1 Co1 N2 86.06(12) . . ?
O1 Co1 N2 168.94(10) . . ?
N4 Co1 N2 98.72(12) . . ?
N5 Co1 N2 93.25(12) . . ?
N1 Co1 N3 93.52(12) . . ?
O1 Co1 N3 90.74(10) . . ?
N4 Co1 N3 85.01(13) . . ?
N5 Co1 N3 170.83(12) . . ?
N2 Co1 N3 87.76(12) . . ?
C1 O1 Co1 114.08(19) . . ?
C2 N1 C3 125.4(3) . . ?
C2 N1 Co1 116.7(2) . . ?
C3 N1 Co1 117.3(2) . . ?
C7 N3 C6 111.7(3) . . ?
C7 N3 Co1 110.2(2) . . ?
C6 N3 Co1 107.0(2) . . ?
C8 N4 C9 115.7(3) . . ?
C8 N4 Co1 106.7(2) . . ?
C9 N4 Co1 108.1(2) . . ?
C10 N5 Co1 110.0(2) . . ?
C5 N2 C4 114.6(3) . . ?
C5 N2 Co1 108.7(2) . . ?
C4 N2 Co1 108.3(2) . . ?
O2 C1 O1 126.3(3) . . ?
O2 C1 C2 120.0(3) . . ?
O1 C1 C2 113.8(3) . . ?
N4 C8 C7 106.2(3) . . ?
N1 C3 C4 106.2(3) . . ?
N5 C10 C9 107.1(3) . . ?
N4 C9 C10 105.6(3) . . ?
N1 C2 C11 127.1(3) . . ?
N1 C2 C1 111.8(3) . . ?
C11 C2 C1 121.1(3) . . ?
N2 C5 C6 108.2(3) . . ?
N3 C7 C8 109.2(3) . . ?
N2 C4 C3 111.4(3) . . ?
N3 C6 C5 107.0(3) . . ?
Cl2A Zn1 Cl3A 114.2(18) . . ?
Cl2A Zn1 Cl4 112.6(8) . . ?
Cl3A Zn1 Cl4 114.4(7) . . ?
Cl2A Zn1 Cl2 8.2(12) . . ?
Cl3A Zn1 Cl2 111.8(10) . . ?
Cl4 Zn1 Cl2 108.2(4) . . ?
Cl2A Zn1 Cl1A 96.2(14) . . ?
Cl3A Zn1 Cl1A 110.5(15) . . ?
Cl4 Zn1 Cl1A 107.2(2) . . ?
Cl2 Zn1 Cl1A 104.2(6) . . ?
Cl2A Zn1 Cl3 111.2(13) . . ?
Cl3A Zn1 Cl3 6.3(14) . . ?
Cl4 Zn1 Cl3 112.0(2) . . ?
Cl2 Zn1 Cl3 108.1(4) . . ?
Cl1A Zn1 Cl3 116.7(6) . . ?
Cl2A Zn1 Cl1 109.0(12) . . ?
Cl3A Zn1 Cl1 93.7(14) . . ?
Cl4 Zn1 Cl1 111.34(7) . . ?
Cl2 Zn1 Cl1 117.1(5) . . ?
Cl1A Zn1 Cl1 17.7(4) . . ?
Cl3 Zn1 Cl1 100.0(3) . . ?
Cl1A Cl1 Zn1 78.0(5) . . ?
C2 C11 C12 113.1(4) . . ?
C13 C12 C11 114.0(4) . . ?
O3 C13 O4 122.6(6) . . ?
O3 C13 C12 123.8(4) . . ?
O4 C13 C12 113.6(5) . . ?
Cl1 Cl1A Zn1 84.3(8) . . ?

loop_
_geom_bond_atom_site_label_1
_geom_bond_atom_site_label_2
_geom_bond_distance
_geom_bond_site_symmetry_2
_geom_bond_publ_flag
Co1 N1 1.878(3) . ?
Co1 O1 1.927(2) . ?
Co1 N4 1.933(3) . ?
Co1 N5 1.949(3) . ?
Co1 N2 1.951(3) . ?
Co1 N3 1.971(3) . ?
O1 C1 1.282(4) . ?
N1 C2 1.288(4) . ?
N1 C3 1.475(4) . ?
N3 C7 1.491(5) . ?
N3 C6 1.512(5) . ?
N4 C8 1.484(4) . ?
N4 C9 1.488(4) . ?
N5 C10 1.493(4) . ?
N2 C5 1.477(5) . ?
N2 C4 1.505(5) . ?
C1 O2 1.227(4) . ?
C1 C2 1.528(5) . ?
C8 C7 1.497(6) . ?
C3 C4 1.524(5) . ?
C10 C9 1.503(5) . ?
C2 C11 1.497(5) . ?
C5 C6 1.528(5) . ?
Zn1 Cl2A 2.15(3) . ?
Zn1 Cl3A 2.22(3) . ?
Zn1 Cl4 2.2591(12) . ?
Zn1 Cl2 2.276(15) . ?
Zn1 Cl1A 2.291(5) . ?
Zn1 Cl3 2.301(7) . ?
Zn1 Cl1 2.330(3) . ?
Cl1 Cl1A 0.712(14) . ?
O3 C13 1.244(6) . ?
C11 C12 1.500(7) . ?
C12 C13 1.492(8) . ?
C13 O4 1.318(5) . ?

loop_
_geom_torsion_atom_site_label_1
_geom_torsion_atom_site_label_2
_geom_torsion_atom_site_label_3
_geom_torsion_atom_site_label_4
_geom_torsion
_geom_torsion_site_symmetry_1
_geom_torsion_site_symmetry_2
_geom_torsion_site_symmetry_3
_geom_torsion_site_symmetry_4
_geom_torsion_publ_flag
N1 Co1 O1 C1 6.5(2) . . . . ?
N4 Co1 O1 C1 -172.0(2) . . . . ?
N5 Co1 O1 C1 102.2(2) . . . . ?
N2 Co1 O1 C1 -4.8(7) . . . . ?
N3 Co1 O1 C1 -86.9(2) . . . . ?
O1 Co1 N1 C2 -6.6(3) . . . . ?
N4 Co1 N1 C2 10.8(16) . . . . ?
N5 Co1 N1 C2 -95.9(3) . . . . ?
N2 Co1 N1 C2 171.3(3) . . . . ?
N3 Co1 N1 C2 83.8(3) . . . . ?
O1 Co1 N1 C3 -178.2(3) . . . . ?
N4 Co1 N1 C3 -160.8(13) . . . . ?
N5 Co1 N1 C3 92.5(3) . . . . ?
N2 Co1 N1 C3 -0.4(3) . . . . ?
N3 Co1 N1 C3 -87.9(3) . . . . ?
N1 Co1 N3 C7 -168.0(2) . . . . ?
O1 Co1 N3 C7 -84.9(2) . . . . ?
N4 Co1 N3 C7 7.1(2) . . . . ?
N5 Co1 N3 C7 9.6(9) . . . . ?
N2 Co1 N3 C7 106.1(2) . . . . ?
N1 Co1 N3 C6 70.4(2) . . . . ?
O1 Co1 N3 C6 153.5(2) . . . . ?
N4 Co1 N3 C6 -114.5(2) . . . . ?
N5 Co1 N3 C6 -112.0(8) . . . . ?
N2 Co1 N3 C6 -15.5(2) . . . . ?
N1 Co1 N4 C8 41.1(15) . . . . ?
O1 Co1 N4 C8 58.4(2) . . . . ?
N5 Co1 N4 C8 148.2(2) . . . . ?
N2 Co1 N4 C8 -119.1(2) . . . . ?
N3 Co1 N4 C8 -32.2(2) . . . . ?
N1 Co1 N4 C9 -84.0(14) . . . . ?
O1 Co1 N4 C9 -66.7(2) . . . . ?
N5 Co1 N4 C9 23.1(2) . . . . ?
N2 Co1 N4 C9 115.8(2) . . . . ?
N3 Co1 N4 C9 -157.2(2) . . . . ?
N1 Co1 N5 C10 -179.4(2) . . . . ?
O1 Co1 N5 C10 97.5(2) . . . . ?
N4 Co1 N5 C10 5.5(2) . . . . ?
N2 Co1 N5 C10 -93.1(2) . . . . ?
N3 Co1 N5 C10 3.0(9) . . . . ?
N1 Co1 N2 C5 -106.0(2) . . . . ?
O1 Co1 N2 C5 -94.7(6) . . . . ?
N4 Co1 N2 C5 72.3(2) . . . . ?
N5 Co1 N2 C5 158.6(2) . . . . ?
N3 Co1 N2 C5 -12.3(2) . . . . ?
N1 Co1 N2 C4 19.1(2) . . . . ?
O1 Co1 N2 C4 30.4(7) . . . . ?
N4 Co1 N2 C4 -162.7(2) . . . . ?
N5 Co1 N2 C4 -76.4(2) . . . . ?
N3 Co1 N2 C4 112.8(2) . . . . ?
Co1 O1 C1 O2 174.6(3) . . . . ?
Co1 O1 C1 C2 -5.4(3) . . . . ?
C9 N4 C8 C7 170.6(3) . . . . ?
Co1 N4 C8 C7 50.3(3) . . . . ?
C2 N1 C3 C4 171.2(3) . . . . ?
Co1 N1 C3 C4 -18.0(4) . . . . ?
Co1 N5 C10 C9 -32.5(3) . . . . ?
C8 N4 C9 C10 -165.8(3) . . . . ?
Co1 N4 C9 C10 -46.3(3) . . . . ?
N5 C10 C9 N4 50.8(3) . . . . ?
C3 N1 C2 C11 -2.3(6) . . . . ?
Co1 N1 C2 C11 -173.2(3) . . . . ?
C3 N1 C2 C1 176.1(3) . . . . ?
Co1 N1 C2 C1 5.3(4) . . . . ?
O2 C1 C2 N1 -179.7(3) . . . . ?
O1 C1 C2 N1 0.2(4) . . . . ?
O2 C1 C2 C11 -1.2(5) . . . . ?
O1 C1 C2 C11 178.8(3) . . . . ?
C4 N2 C5 C6 -83.9(4) . . . . ?
Co1 N2 C5 C6 37.3(4) . . . . ?
C6 N3 C7 C8 138.3(3) . . . . ?
Co1 N3 C7 C8 19.5(3) . . . . ?
N4 C8 C7 N3 -45.2(3) . . . . ?
C5 N2 C4 C3 87.4(4) . . . . ?
Co1 N2 C4 C3 -34.1(3) . . . . ?
N1 C3 C4 N2 33.2(4) . . . . ?
C7 N3 C6 C5 -81.6(4) . . . . ?
Co1 N3 C6 C5 39.1(4) . . . . ?
N2 C5 C6 N3 -50.6(4) . . . . ?
Cl2A Zn1 Cl1 Cl1A -45.3(12) . . . . ?
Cl3A Zn1 Cl1 Cl1A -162.5(8) . . . . ?
Cl4 Zn1 Cl1 Cl1A 79.5(5) . . . . ?
Cl2 Zn1 Cl1 Cl1A -45.7(6) . . . . ?
Cl3 Zn1 Cl1 Cl1A -162.0(5) . . . . ?
N1 C2 C11 C12 124.3(4) . . . . ?
C1 C2 C11 C12 -54.0(5) . . . . ?
C2 C11 C12 C13 -43.3(5) . . . . ?
C11 C12 C13 O3 -7.7(6) . . . . ?
C11 C12 C13 O4 171.8(4) . . . . ?
Cl2A Zn1 Cl1A Cl1 137.4(10) . . . . ?
Cl3A Zn1 Cl1A Cl1 18.7(9) . . . . ?
Cl4 Zn1 Cl1A Cl1 -106.5(5) . . . . ?
Cl2 Zn1 Cl1A Cl1 138.9(6) . . . . ?
Cl3 Zn1 Cl1A Cl1 19.9(6) . . . . ?
